data_1563848
loop_
_publ_author_name
'Saha, Manan'
'Biswas, Jayanta Kumar'
'Mondal, Monojit'
'Ghosh, Debarati'
'Mandal, Susmita'
'Cordes, David B.'
'Slawin, Alexandra M.Z.'
'Mandal, Tarun Kanti'
'Saha, Nitis Chandra'

_publ_section_title
;
 Synthesis, characterization and antimicrobial activities of Co(III) and
 Ni(II) complexes with
 5-methyl-3-formylpyrazole-N(4)-dihexylthiosemicarbazone (HMPzNHex2):
 X-ray crystallography and DFT calculations of
 [Co(MPzNHex2)2]ClO4&#x00B7;1.5H2O (I) and [Ni(HMPzNHex2)2]Cl2&#x00B7;2H2O
 (II)
;
_journal_name_full 'Inorganica Chimica Acta'
_journal_page_first 271
_journal_page_last 283
_journal_paper_doi 10.1016/j.ica.2018.08.024
_journal_volume 483
_journal_year 2018
_chemical_formula_moiety 'C36 H66 N10 Ni S2, 2(H2 O), 2(Cl)'
_chemical_formula_sum 'C36 H70 Cl2 N10 Ni O2 S2'
_chemical_formula_weight 868.74
_space_group_crystal_system triclinic
_space_group_IT_number 2
_space_group_name_Hall '-P 1'
_space_group_name_H-M_alt 'P -1'
_atom_sites_solution_hydrogens geom
_atom_sites_solution_primary direct
_atom_sites_solution_secondary difmap
_cell_angle_alpha 77.16(2)
_cell_angle_beta 74.464(19)
_cell_angle_gamma 86.80(2)
_cell_formula_units_Z 2
_cell_length_a 10.867(4)
_cell_length_b 13.428(5)
_cell_length_c 17.055(5)
_cell_measurement_reflns_used 4164
_cell_measurement_temperature 125
_cell_measurement_theta_max 25.30
_cell_measurement_theta_min 1.90
_cell_volume 2337.8(14)
_computing_cell_refinement 'CrystalClear-SM Expert 2.1 b45'
_computing_data_collection 'CrystalClear-SM Expert 2.1 b45 (Rigaku, 2015)'
_computing_data_reduction 'CrystalClear-SM Expert 2.1 b45'
_computing_molecular_graphics 'CrystalStructure 4.1'
_computing_publication_material 'CrystalStructure 4.1 (Rigaku, 2014)'
_computing_structure_refinement 'SHELXL2013 (Sheldrick, 2008)'
_computing_structure_solution 'SHELXT (Sheldrick, 2014)'
_diffrn_ambient_temperature 125
_diffrn_detector_area_resol_mean 14.222
_diffrn_measured_fraction_theta_full 0.998
_diffrn_measured_fraction_theta_max 0.981
_diffrn_measurement_device_type 'Rigaku Saturn724'
_diffrn_measurement_method \w
_diffrn_radiation_type 'Mo K\a'
_diffrn_radiation_wavelength 0.71075
_diffrn_reflns_av_R_equivalents 0.2002
_diffrn_reflns_Laue_measured_fraction_full 0.998
_diffrn_reflns_Laue_measured_fraction_max 0.981
_diffrn_reflns_limit_h_max 13
_diffrn_reflns_limit_h_min -13
_diffrn_reflns_limit_k_max 16
_diffrn_reflns_limit_k_min -16
_diffrn_reflns_limit_l_max 20
_diffrn_reflns_limit_l_min -20
_diffrn_reflns_number 30168
_diffrn_reflns_point_group_measured_fraction_full 0.998
_diffrn_reflns_point_group_measured_fraction_max 0.981
_diffrn_reflns_theta_full 25.242
_diffrn_reflns_theta_max 25.429
_diffrn_reflns_theta_min 1.945
_diffrn_standards_interval_count .
_diffrn_standards_number 0
_exptl_absorpt_coefficient_mu 0.659
_exptl_absorpt_correction_T_max 0.980
_exptl_absorpt_correction_T_min 0.692
_exptl_absorpt_correction_type multi-scan
_exptl_absorpt_process_details 'REQAB (Rigaku, 1998)'
_exptl_crystal_colour green
_exptl_crystal_density_diffrn 1.234
_exptl_crystal_density_method 'not measured'
_exptl_crystal_description prism
_exptl_crystal_F_000 932.00
_exptl_crystal_size_max 0.270
_exptl_crystal_size_mid 0.100
_exptl_crystal_size_min 0.030
_refine_diff_density_max 2.53
_refine_diff_density_min -1.04
_refine_ls_extinction_method none
_refine_ls_goodness_of_fit_ref 1.069
_refine_ls_hydrogen_treatment constr
_refine_ls_number_parameters 498
_refine_ls_number_reflns 8492
_refine_ls_number_restraints 423
_refine_ls_R_factor_all 0.2851
_refine_ls_R_factor_gt 0.1707
_refine_ls_shift/su_max 0.000
_refine_ls_structure_factor_coef Fsqd
_refine_ls_weighting_details 'w = 1/[\s^2^(Fo^2^)+(0.1641P)^2^+30.4522P] where P=(Fo^2^+2Fc^2^)/3'
_refine_ls_weighting_scheme calc
_refine_ls_wR_factor_gt 0.4093
_refine_ls_wR_factor_ref 0.4666
_reflns_number_gt 3783
_reflns_number_total 8492
_reflns_threshold_expression F^2^>2.0\s(F^2^)
_cod_data_source_file II.cif
_cod_data_source_block II
_cod_database_code 1563848

loop_
_space_group_symop_id
_space_group_symop_operation_xyz
1 +X,+Y,+Z
2 -X,-Y,-Z

loop_
_atom_site_label
_atom_site_type_symbol
_atom_site_fract_x
_atom_site_fract_y
_atom_site_fract_z
_atom_site_U_iso_or_equiv
_atom_site_adp_type
_atom_site_occupancy
_atom_site_site_symmetry_order
_atom_site_calc_flag
_atom_site_refinement_flags_posn
_atom_site_refinement_flags_adp
_atom_site_refinement_flags_occupancy
_atom_site_disorder_assembly
_atom_site_disorder_group
Ni1 Ni 0.26218(19) 0.3615(2) 0.28087(13) 0.0429(7) Uani 1 1 d . U . . .
Cl1 Cl 0.8418(5) 0.4429(6) 0.1363(3) 0.084(2) Uani 1 1 d . . . . .
Cl2 Cl 0.6841(4) 0.4602(4) 0.3865(3) 0.0534(13) Uani 1 1 d . . . . .
S10 S 0.2353(4) 0.2467(4) 0.4153(3) 0.0483(13) Uani 1 1 d . U . . .
S40 S 0.2846(4) 0.2284(4) 0.2035(3) 0.0493(12) Uani 1 1 d . U . . .
O61 O 0.1143(13) 0.5398(17) 0.0552(8) 0.106(7) Uani 1 1 d . . . . .
O62 O 0.4180(11) 0.5673(11) 0.4209(7) 0.061(4) Uani 1 1 d . . . . .
N1 N 0.3512(12) 0.4683(11) 0.1758(8) 0.041(3) Uani 1 1 d . U . . .
N2 N 0.3328(13) 0.5294(12) 0.1049(8) 0.050(4) Uani 1 1 d . U . . .
H2 H 0.2528 0.5321 0.0883 0.060 Uiso 1 1 calc R U . . .
N8 N 0.4407(12) 0.3699(11) 0.2966(8) 0.040(3) Uani 1 1 d . U . . .
N9 N 0.4735(12) 0.3189(11) 0.3672(7) 0.038(3) Uani 1 1 d . U . . .
H9 H 0.5600 0.3232 0.3735 0.046 Uiso 1 1 calc R U . . .
N11 N 0.4172(13) 0.2167(12) 0.4983(8) 0.046(3) Uani 1 1 d . U . . .
N31 N 0.1759(13) 0.4776(12) 0.3353(8) 0.047(3) Uani 1 1 d . U . . .
N32 N 0.1926(13) 0.5412(11) 0.3838(7) 0.042(3) Uani 1 1 d . U . . .
H32 H 0.2736 0.5467 0.3974 0.051 Uiso 1 1 calc R U . . .
N38 N 0.0855(11) 0.3684(12) 0.2589(7) 0.038(3) Uani 1 1 d . U . . .
N39 N 0.0540(12) 0.3104(12) 0.2112(8) 0.047(3) Uani 1 1 d . U . . .
H39 H -0.0315 0.3148 0.2019 0.056 Uiso 1 1 calc R U . . .
N41 N 0.1180(13) 0.1936(13) 0.1244(8) 0.050(3) Uani 1 1 d . U . . .
C3 C 0.4347(15) 0.5846(15) 0.0609(10) 0.045(4) Uani 1 1 d . U . . .
C4 C 0.5253(16) 0.5583(15) 0.1014(10) 0.049(4) Uani 1 1 d . U . . .
H4 H 0.6100 0.5847 0.0839 0.058 Uiso 1 1 calc R U . . .
C5 C 0.4752(14) 0.4870(14) 0.1725(9) 0.038(4) Uani 1 1 d . U . . .
C6 C 0.4351(17) 0.6593(16) -0.0194(10) 0.055(5) Uani 1 1 d . U . . .
H6A H 0.4084 0.7266 -0.0076 0.067 Uiso 1 1 calc R U . . .
H6B H 0.3758 0.6357 -0.0458 0.067 Uiso 1 1 calc R U . . .
H6C H 0.5214 0.6642 -0.0569 0.067 Uiso 1 1 calc R U . . .
C7 C 0.5187(14) 0.4338(13) 0.2419(9) 0.035(3) Uani 1 1 d . U . . .
H7 H 0.6013 0.4451 0.2471 0.042 Uiso 1 1 calc R U . . .
C10 C 0.3804(15) 0.2621(14) 0.4283(10) 0.042(4) Uani 1 1 d . U . . .
C12 C 0.5510(15) 0.2156(14) 0.5018(11) 0.044(4) Uani 1 1 d . U . . .
H12A H 0.5536 0.2046 0.5607 0.053 Uiso 1 1 calc R U . . .
H12B H 0.5905 0.2829 0.4722 0.053 Uiso 1 1 calc R U . . .
C13 C 0.6257(15) 0.1354(15) 0.4641(11) 0.046(4) Uani 1 1 d . U . . .
H13A H 0.6124 0.1396 0.4082 0.055 Uiso 1 1 calc R U . . .
H13B H 0.5955 0.0676 0.4990 0.055 Uiso 1 1 calc R U . . .
C14 C 0.7706(16) 0.1469(15) 0.4558(13) 0.056(5) Uani 1 1 d . U . . .
H14A H 0.7840 0.1417 0.5118 0.067 Uiso 1 1 calc R U . . .
H14B H 0.8005 0.2152 0.4216 0.067 Uiso 1 1 calc R U . . .
C15 C 0.8501(17) 0.0627(16) 0.4145(13) 0.060(5) Uani 1 1 d . U . . .
H15A H 0.8306 -0.0047 0.4532 0.071 Uiso 1 1 calc R U . . .
H15B H 0.8257 0.0602 0.3631 0.071 Uiso 1 1 calc R U . . .
C16 C 0.9913(18) 0.0840(17) 0.3934(13) 0.063(5) Uani 1 1 d . U . . .
H16A H 1.0141 0.0890 0.4449 0.075 Uiso 1 1 calc R U . . .
H16B H 1.0101 0.1509 0.3540 0.075 Uiso 1 1 calc R U . . .
C17 C 1.074(2) 0.0034(18) 0.3553(14) 0.075(6) Uani 1 1 d . U . . .
H17A H 1.0492 -0.0642 0.3907 0.090 Uiso 1 1 calc R U . . .
H17B H 1.1640 0.0165 0.3507 0.090 Uiso 1 1 calc R U . . .
H17C H 1.0631 0.0060 0.2997 0.090 Uiso 1 1 calc R U . . .
C18 C 0.3210(17) 0.1717(16) 0.5741(10) 0.052(4) Uani 1 1 d . U . . .
H18A H 0.3512 0.1040 0.5985 0.062 Uiso 1 1 calc R U . . .
H18B H 0.2414 0.1610 0.5593 0.062 Uiso 1 1 calc R U . . .
C19 C 0.2903(18) 0.2391(16) 0.6414(11) 0.057(5) Uani 1 1 d . U . . .
H19A H 0.3653 0.2394 0.6638 0.069 Uiso 1 1 calc R U . . .
H19B H 0.2750 0.3103 0.6144 0.069 Uiso 1 1 calc R U . . .
C20 C 0.1776(18) 0.2019(17) 0.7108(11) 0.058(5) Uani 1 1 d . U . . .
H20A H 0.1906 0.1292 0.7351 0.070 Uiso 1 1 calc R U . . .
H20B H 0.1017 0.2059 0.6886 0.070 Uiso 1 1 calc R U . . .
C21 C 0.152(2) 0.2609(18) 0.7784(12) 0.069(5) Uani 1 1 d . U . . .
H21A H 0.1506 0.3345 0.7523 0.082 Uiso 1 1 calc R U . . .
H21B H 0.2242 0.2500 0.8044 0.082 Uiso 1 1 calc R U . . .
C22 C 0.029(3) 0.235(3) 0.8470(18) 0.120(10) Uani 1 1 d . U . . .
H22A H 0.0368 0.2626 0.8949 0.144 Uiso 0.55 1 calc R U P A 1
H22B H -0.0411 0.2731 0.8266 0.144 Uiso 0.55 1 calc R U P A 1
H22C H 0.0502 0.1742 0.8855 0.144 Uiso 0.45 1 calc R U P B 2
H22D H 0.0190 0.2917 0.8772 0.144 Uiso 0.45 1 calc R U P B 2
C23 C -0.006(6) 0.137(5) 0.875(3) 0.125(17) Uani 0.55 1 d . U P C 1
H23A H -0.0568 0.1188 0.8411 0.187 Uiso 0.55 1 calc R U P C 1
H23B H -0.0571 0.1272 0.9333 0.187 Uiso 0.55 1 calc R U P C 1
H23C H 0.0704 0.0944 0.8722 0.187 Uiso 0.55 1 calc R U P C 1
C23A C -0.085(7) 0.218(6) 0.844(5) 0.11(2) Uiso 0.45 1 d . U P C 2
H23D H -0.0816 0.1987 0.7915 0.171 Uiso 0.45 1 calc R U P C 2
H23E H -0.1365 0.2802 0.8476 0.171 Uiso 0.45 1 calc R U P C 2
H23F H -0.1241 0.1628 0.8908 0.171 Uiso 0.45 1 calc R U P C 2
C33 C 0.0893(15) 0.5956(15) 0.4111(10) 0.043(4) Uani 1 1 d . U . . .
C34 C -0.0023(17) 0.5642(15) 0.3826(10) 0.047(4) Uani 1 1 d . U . . .
H34 H -0.0883 0.5872 0.3926 0.056 Uiso 1 1 calc R U . . .
C35 C 0.0497(15) 0.4932(14) 0.3363(9) 0.041(3) Uani 1 1 d . U . . .
C36 C 0.0920(18) 0.6722(16) 0.4623(12) 0.056(5) Uani 1 1 d . U . . .
H36A H 0.0047 0.6847 0.4934 0.068 Uiso 1 1 calc R U . . .
H36B H 0.1294 0.7363 0.4256 0.068 Uiso 1 1 calc R U . . .
H36C H 0.1436 0.6459 0.5015 0.068 Uiso 1 1 calc R U . . .
C37 C 0.0048(16) 0.4321(15) 0.2874(10) 0.046(4) Uani 1 1 d . U . . .
H37 H -0.0778 0.4397 0.2780 0.056 Uiso 1 1 calc R U . . .
C40 C 0.1426(14) 0.2459(15) 0.1763(10) 0.043(3) Uani 1 1 d . U . . .
C42 C -0.0059(16) 0.2087(17) 0.0995(12) 0.057(4) Uani 1 1 d . U . . .
H42A H 0.0070 0.1898 0.0450 0.068 Uiso 1 1 calc R U . . .
H42B H -0.0279 0.2822 0.0920 0.068 Uiso 1 1 calc R U . . .
C43 C -0.1179(17) 0.1477(18) 0.1612(12) 0.062(6) Uani 1 1 d . U . . .
H43A H -0.1414 0.1735 0.2134 0.075 Uiso 1 1 calc R U . . .
H43B H -0.0939 0.0750 0.1749 0.075 Uiso 1 1 calc R U . . .
C44 C -0.2307(19) 0.158(2) 0.1232(14) 0.074(6) Uani 1 1 d . U . . .
H44A H -0.2620 0.2292 0.1193 0.089 Uiso 0.75 1 calc R U P D 1
H44B H -0.1994 0.1473 0.0656 0.089 Uiso 0.75 1 calc R U P D 1
H44C H -0.2309 0.1006 0.0956 0.089 Uiso 0.25 1 calc R U P E 2
H44D H -0.2227 0.2225 0.0805 0.089 Uiso 0.25 1 calc R U P E 2
C45 C -0.337(3) 0.091(3) 0.1659(18) 0.075(7) Uani 0.75 1 d . U P F 1
H45A H -0.4012 0.1049 0.1331 0.091 Uiso 0.75 1 calc R U P F 1
H45B H -0.3069 0.0201 0.1651 0.091 Uiso 0.75 1 calc R U P F 1
C46 C -0.401(3) 0.095(3) 0.2500(19) 0.071(7) Uani 0.75 1 d . U P F 1
H46A H -0.4271 0.1664 0.2497 0.085 Uiso 0.75 1 calc R U P F 1
H46B H -0.3353 0.0801 0.2817 0.085 Uiso 0.75 1 calc R U P F 1
C45A C -0.363(7) 0.158(6) 0.194(5) 0.050(15) Uiso 0.25 1 d . U P F 2
H45C H -0.4345 0.1825 0.1698 0.060 Uiso 0.25 1 calc R U P F 2
H45D H -0.3559 0.2013 0.2332 0.060 Uiso 0.25 1 calc R U P F 2
C46A C -0.380(7) 0.035(6) 0.242(4) 0.035(15) Uiso 0.25 1 d . U P F 2
H46C H -0.3731 -0.0084 0.2014 0.042 Uiso 0.25 1 calc R U P F 2
H46D H -0.3150 0.0140 0.2734 0.042 Uiso 0.25 1 calc R U P F 2
C47 C -0.5153(19) 0.0296(19) 0.3015(14) 0.071(6) Uani 1 1 d . U . . .
H47A H -0.5633 0.0135 0.2646 0.086 Uiso 0.75 1 calc R U P F 1
H47B H -0.5704 0.0670 0.3408 0.086 Uiso 0.75 1 calc R U P F 1
H47C H -0.4867 -0.0339 0.3324 0.086 Uiso 0.75 1 calc R U P F 1
H47D H -0.5556 0.0969 0.2935 0.086 Uiso 0.25 1 calc R U P F 2
H47E H -0.5099 0.0082 0.3592 0.086 Uiso 0.25 1 calc R U P F 2
H47F H -0.5666 -0.0201 0.2894 0.086 Uiso 0.25 1 calc R U P F 2
C48 C 0.2059(17) 0.1254(17) 0.0848(11) 0.056(4) Uani 1 1 d . U . . .
H48A H 0.1577 0.0722 0.0734 0.067 Uiso 1 1 calc R U . . .
H48B H 0.2572 0.0910 0.1230 0.067 Uiso 1 1 calc R U . . .
C49 C 0.2917(17) 0.1785(16) 0.0065(11) 0.057(4) Uani 1 1 d . U . . .
H49A H 0.3318 0.2363 0.0179 0.068 Uiso 1 1 calc R U . . .
H49B H 0.2395 0.2077 -0.0325 0.068 Uiso 1 1 calc R U . . .
C50 C 0.397(2) 0.115(2) -0.0372(14) 0.078(6) Uani 1 1 d . U . . .
H50A H 0.4533 0.0901 0.0002 0.094 Uiso 1 1 calc R U . . .
H50B H 0.3579 0.0547 -0.0449 0.094 Uiso 1 1 calc R U . . .
C51 C 0.480(2) 0.168(2) -0.1206(15) 0.087(6) Uani 1 1 d . U . . .
H51A H 0.4284 0.1746 -0.1612 0.105 Uiso 1 1 calc R U . . .
H51B H 0.4961 0.2381 -0.1162 0.105 Uiso 1 1 calc R U . . .
C52 C 0.604(2) 0.126(3) -0.1580(16) 0.103(8) Uani 1 1 d . U . . .
H52A H 0.5912 0.0571 -0.1658 0.123 Uiso 1 1 calc R U . . .
H52B H 0.6591 0.1197 -0.1192 0.123 Uiso 1 1 calc R U . . .
C53 C 0.671(3) 0.192(3) -0.2400(19) 0.141(12) Uani 1 1 d . U . . .
H53A H 0.6500 0.2635 -0.2397 0.169 Uiso 1 1 calc R U . . .
H53B H 0.6428 0.1721 -0.2846 0.169 Uiso 1 1 calc R U . . .
H53C H 0.7633 0.1820 -0.2497 0.169 Uiso 1 1 calc R U . . .

loop_
_atom_site_aniso_label
_atom_site_aniso_U_11
_atom_site_aniso_U_22
_atom_site_aniso_U_33
_atom_site_aniso_U_23
_atom_site_aniso_U_13
_atom_site_aniso_U_12
Ni1 0.0234(10) 0.0777(17) 0.0295(11) -0.0117(11) -0.0093(8) -0.0035(10)
Cl1 0.036(3) 0.178(7) 0.042(3) -0.030(3) -0.015(2) 0.008(3)
Cl2 0.029(2) 0.090(4) 0.044(2) -0.019(2) -0.0084(18) -0.012(2)
S10 0.025(2) 0.082(4) 0.039(2) -0.006(2) -0.0159(17) -0.008(2)
S40 0.029(2) 0.079(3) 0.046(3) -0.022(2) -0.0145(19) -0.001(2)
O61 0.048(9) 0.23(2) 0.037(8) -0.002(10) -0.021(7) -0.040(11)
O62 0.044(7) 0.111(12) 0.040(7) -0.026(7) -0.024(6) -0.004(7)
N1 0.028(5) 0.068(7) 0.028(4) -0.012(4) -0.009(4) -0.001(4)
N2 0.034(6) 0.080(8) 0.036(5) -0.006(5) -0.015(4) -0.003(5)
N8 0.031(5) 0.064(7) 0.030(4) -0.011(4) -0.017(4) -0.003(4)
N9 0.027(5) 0.066(8) 0.026(4) -0.013(5) -0.014(4) 0.002(5)
N11 0.036(5) 0.073(8) 0.035(5) -0.010(5) -0.022(4) -0.005(5)
N31 0.031(5) 0.077(7) 0.037(6) -0.015(5) -0.012(4) -0.001(4)
N32 0.036(5) 0.068(7) 0.022(6) -0.007(6) -0.008(4) -0.004(5)
N38 0.022(5) 0.073(7) 0.019(5) -0.009(5) -0.006(4) -0.006(4)
N39 0.026(5) 0.079(8) 0.037(7) -0.016(6) -0.007(5) -0.008(5)
N41 0.036(5) 0.078(8) 0.036(6) -0.011(6) -0.007(4) -0.009(5)
C3 0.032(6) 0.074(9) 0.030(5) -0.012(6) -0.008(5) -0.001(6)
C4 0.030(6) 0.077(10) 0.036(6) -0.005(6) -0.008(5) -0.007(6)
C5 0.024(5) 0.063(8) 0.030(5) -0.012(5) -0.009(4) -0.001(5)
C6 0.041(9) 0.086(11) 0.037(7) -0.003(7) -0.013(6) -0.009(8)
C7 0.025(6) 0.058(8) 0.028(5) -0.014(5) -0.012(4) 0.000(5)
C10 0.028(5) 0.072(9) 0.031(5) -0.009(5) -0.016(4) -0.003(5)
C12 0.037(6) 0.062(10) 0.044(8) -0.010(7) -0.028(5) -0.007(5)
C13 0.038(6) 0.062(10) 0.043(9) -0.009(8) -0.021(6) -0.008(5)
C14 0.038(6) 0.070(11) 0.068(11) -0.015(9) -0.026(6) -0.007(6)
C15 0.045(7) 0.075(11) 0.065(11) -0.014(9) -0.024(6) -0.002(6)
C16 0.044(7) 0.078(12) 0.066(12) -0.004(9) -0.025(7) -0.007(7)
C17 0.055(10) 0.088(14) 0.076(14) -0.007(11) -0.017(9) 0.000(9)
C18 0.044(7) 0.077(10) 0.038(6) -0.003(6) -0.021(5) -0.010(7)
C19 0.055(9) 0.077(12) 0.043(7) -0.009(7) -0.018(6) -0.015(8)
C20 0.051(8) 0.086(12) 0.040(7) -0.003(7) -0.019(6) -0.013(8)
C21 0.072(11) 0.097(13) 0.040(8) -0.008(8) -0.025(7) -0.008(9)
C22 0.113(15) 0.14(2) 0.090(14) -0.044(14) 0.021(12) -0.044(14)
C23 0.15(3) 0.15(2) 0.07(2) -0.037(16) 0.01(2) -0.06(2)
C33 0.031(6) 0.068(8) 0.030(7) -0.010(7) -0.007(5) -0.003(5)
C34 0.037(6) 0.068(9) 0.037(8) -0.011(7) -0.011(5) -0.002(5)
C35 0.029(5) 0.064(8) 0.029(7) -0.007(6) -0.007(5) -0.005(5)
C36 0.045(10) 0.083(10) 0.047(10) -0.023(9) -0.015(8) 0.000(8)
C37 0.028(6) 0.073(8) 0.038(8) -0.013(7) -0.007(5) -0.004(5)
C40 0.024(6) 0.073(8) 0.027(7) -0.008(6) -0.003(5) -0.006(5)
C42 0.036(6) 0.090(12) 0.052(9) -0.023(8) -0.019(5) -0.004(6)
C43 0.037(7) 0.104(14) 0.049(9) -0.009(9) -0.021(6) -0.010(7)
C44 0.048(7) 0.120(15) 0.065(10) -0.016(10) -0.035(7) -0.008(8)
C45 0.054(9) 0.114(17) 0.068(10) -0.020(10) -0.032(8) -0.006(10)
C46 0.052(10) 0.105(18) 0.067(10) -0.018(11) -0.035(8) -0.004(12)
C47 0.049(9) 0.105(16) 0.070(11) -0.015(10) -0.036(8) 0.003(9)
C48 0.041(7) 0.094(10) 0.044(7) -0.022(7) -0.023(5) 0.003(6)
C49 0.045(7) 0.097(12) 0.041(7) -0.023(7) -0.024(5) -0.003(7)
C50 0.056(9) 0.109(14) 0.070(9) -0.031(9) -0.008(7) 0.004(8)
C51 0.064(10) 0.130(17) 0.072(10) -0.041(10) -0.004(7) -0.025(10)
C52 0.068(10) 0.17(2) 0.079(12) -0.053(12) -0.005(8) -0.013(11)
C53 0.097(18) 0.21(3) 0.094(13) -0.035(16) 0.019(13) -0.014(17)

loop_
_atom_type_symbol
_atom_type_description
_atom_type_scat_dispersion_real
_atom_type_scat_dispersion_imag
_atom_type_scat_source
C C 0.0033 0.0016
;
International Tables for Crystallography
(Vol. C, Tables 4.2.6.8 and 6.1.1.4)
;
H H 0.0000 0.0000
;
International Tables for Crystallography
(Vol. C, Table 6.1.1.4)
;
Cl Cl 0.1484 0.1585
;
International Tables for Crystallography
(Vol. C, Tables 4.2.6.8 and 6.1.1.4)
;
N N 0.0061 0.0033
;
International Tables for Crystallography
(Vol. C, Tables 4.2.6.8 and 6.1.1.4)
;
Ni Ni 0.3393 1.1124
;
International Tables for Crystallography
(Vol. C, Tables 4.2.6.8 and 6.1.1.4)
;
S S 0.1246 0.1234
;
International Tables for Crystallography
(Vol. C, Tables 4.2.6.8 and 6.1.1.4)
;
O O 0.0106 0.0060
;
International Tables for Crystallography
(Vol. C, Tables 4.2.6.8 and 6.1.1.4)
;

loop_
_geom_angle_atom_site_label_1
_geom_angle_atom_site_label_2
_geom_angle_atom_site_label_3
_geom_angle
_geom_angle_site_symmetry_1
_geom_angle_site_symmetry_3
N8 Ni1 N38 174.1(6) . .
N8 Ni1 N31 99.6(5) . .
N38 Ni1 N31 77.2(6) . .
N8 Ni1 N1 77.7(5) . .
N38 Ni1 N1 97.2(5) . .
N31 Ni1 N1 89.5(6) . .
N8 Ni1 S40 102.7(4) . .
N38 Ni1 S40 80.3(4) . .
N31 Ni1 S40 157.5(4) . .
N1 Ni1 S40 92.4(4) . .
N8 Ni1 S10 80.2(4) . .
N38 Ni1 S10 104.7(4) . .
N31 Ni1 S10 91.3(4) . .
N1 Ni1 S10 157.7(4) . .
S40 Ni1 S10 95.32(19) . .
C10 S10 Ni1 98.1(6) . .
C40 S40 Ni1 98.4(7) . .
N2 N1 C5 104.0(12) . .
N2 N1 Ni1 143.1(10) . .
C5 N1 Ni1 113.0(10) . .
C3 N2 N1 112.3(13) . .
C3 N2 H2 123.8 . .
N1 N2 H2 123.8 . .
C7 N8 N9 119.8(12) . .
C7 N8 Ni1 117.2(10) . .
N9 N8 Ni1 122.6(10) . .
C10 N9 N8 117.0(12) . .
C10 N9 H9 121.5 . .
N8 N9 H9 121.5 . .
C10 N11 C18 119.6(13) . .
C10 N11 C12 122.2(14) . .
C18 N11 C12 118.1(13) . .
N32 N31 C35 101.7(13) . .
N32 N31 Ni1 142.1(11) . .
C35 N31 Ni1 115.3(11) . .
C33 N32 N31 114.5(13) . .
C33 N32 H32 122.7 . .
N31 N32 H32 122.7 . .
C37 N38 N39 118.8(13) . .
C37 N38 Ni1 119.1(11) . .
N39 N38 Ni1 122.0(10) . .
N38 N39 C40 119.3(13) . .
N38 N39 H39 120.3 . .
C40 N39 H39 120.3 . .
C40 N41 C48 124.2(15) . .
C40 N41 C42 120.5(16) . .
C48 N41 C42 115.2(14) . .
N2 C3 C4 106.8(16) . .
N2 C3 C6 121.5(15) . .
C4 C3 C6 131.7(16) . .
C3 C4 C5 108.3(15) . .
C3 C4 H4 125.9 . .
C5 C4 H4 125.9 . .
C4 C5 N1 108.6(14) . .
C4 C5 C7 135.8(15) . .
N1 C5 C7 115.5(14) . .
C3 C6 H6A 109.5 . .
C3 C6 H6B 109.5 . .
H6A C6 H6B 109.5 . .
C3 C6 H6C 109.5 . .
H6A C6 H6C 109.5 . .
H6B C6 H6C 109.5 . .
N8 C7 C5 116.4(14) . .
N8 C7 H7 121.8 . .
C5 C7 H7 121.8 . .
N9 C10 N11 114.3(13) . .
N9 C10 S10 121.9(11) . .
N11 C10 S10 123.7(13) . .
N11 C12 C13 112.3(13) . .
N11 C12 H12A 109.1 . .
C13 C12 H12A 109.1 . .
N11 C12 H12B 109.1 . .
C13 C12 H12B 109.1 . .
H12A C12 H12B 107.9 . .
C12 C13 C14 111.1(14) . .
C12 C13 H13A 109.4 . .
C14 C13 H13A 109.4 . .
C12 C13 H13B 109.4 . .
C14 C13 H13B 109.4 . .
H13A C13 H13B 108.0 . .
C13 C14 C15 111.1(15) . .
C13 C14 H14A 109.4 . .
C15 C14 H14A 109.4 . .
C13 C14 H14B 109.4 . .
C15 C14 H14B 109.4 . .
H14A C14 H14B 108.0 . .
C16 C15 C14 111.1(16) . .
C16 C15 H15A 109.4 . .
C14 C15 H15A 109.4 . .
C16 C15 H15B 109.4 . .
C14 C15 H15B 109.4 . .
H15A C15 H15B 108.0 . .
C15 C16 C17 113.8(18) . .
C15 C16 H16A 108.8 . .
C17 C16 H16A 108.8 . .
C15 C16 H16B 108.8 . .
C17 C16 H16B 108.8 . .
H16A C16 H16B 107.7 . .
C16 C17 H17A 109.5 . .
C16 C17 H17B 109.5 . .
H17A C17 H17B 109.5 . .
C16 C17 H17C 109.5 . .
H17A C17 H17C 109.5 . .
H17B C17 H17C 109.5 . .
N11 C18 C19 113.4(15) . .
N11 C18 H18A 108.9 . .
C19 C18 H18A 108.9 . .
N11 C18 H18B 108.9 . .
C19 C18 H18B 108.9 . .
H18A C18 H18B 107.7 . .
C20 C19 C18 112.6(16) . .
C20 C19 H19A 109.1 . .
C18 C19 H19A 109.1 . .
C20 C19 H19B 109.1 . .
C18 C19 H19B 109.1 . .
H19A C19 H19B 107.8 . .
C19 C20 C21 113.5(17) . .
C19 C20 H20A 108.9 . .
C21 C20 H20A 108.9 . .
C19 C20 H20B 108.9 . .
C21 C20 H20B 108.9 . .
H20A C20 H20B 107.7 . .
C20 C21 C22 117(2) . .
C20 C21 H21A 108.2 . .
C22 C21 H21A 108.2 . .
C20 C21 H21B 108.2 . .
C22 C21 H21B 108.2 . .
H21A C21 H21B 107.3 . .
C23A C22 C21 131(4) . .
C23 C22 C21 118(4) . .
C23 C22 H22A 107.8 . .
C21 C22 H22A 107.8 . .
C23 C22 H22B 107.8 . .
C21 C22 H22B 107.8 . .
H22A C22 H22B 107.1 . .
C23A C22 H22C 104.5 . .
C21 C22 H22C 104.5 . .
C23A C22 H22D 104.5 . .
C21 C22 H22D 104.5 . .
H22C C22 H22D 105.6 . .
C22 C23 H23A 109.5 . .
C22 C23 H23B 109.5 . .
H23A C23 H23B 109.5 . .
C22 C23 H23C 109.5 . .
H23A C23 H23C 109.5 . .
H23B C23 H23C 109.5 . .
C22 C23A H23D 109.5 . .
C22 C23A H23E 109.5 . .
H23D C23A H23E 109.5 . .
C22 C23A H23F 109.5 . .
H23D C23A H23F 109.5 . .
H23E C23A H23F 109.5 . .
N32 C33 C34 105.1(16) . .
N32 C33 C36 121.7(15) . .
C34 C33 C36 133.2(17) . .
C33 C34 C35 108.2(16) . .
C33 C34 H34 125.9 . .
C35 C34 H34 125.9 . .
N31 C35 C34 110.4(15) . .
N31 C35 C37 113.4(15) . .
C34 C35 C37 136.2(16) . .
C33 C36 H36A 109.5 . .
C33 C36 H36B 109.5 . .
H36A C36 H36B 109.5 . .
C33 C36 H36C 109.5 . .
H36A C36 H36C 109.5 . .
H36B C36 H36C 109.5 . .
N38 C37 C35 114.6(15) . .
N38 C37 H37 122.7 . .
C35 C37 H37 122.7 . .
N41 C40 N39 120.8(15) . .
N41 C40 S40 120.0(14) . .
N39 C40 S40 119.2(13) . .
N41 C42 C43 114.7(15) . .
N41 C42 H42A 108.6 . .
C43 C42 H42A 108.6 . .
N41 C42 H42B 108.6 . .
C43 C42 H42B 108.6 . .
H42A C42 H42B 107.6 . .
C42 C43 C44 109.2(16) . .
C42 C43 H43A 109.8 . .
C44 C43 H43A 109.8 . .
C42 C43 H43B 109.8 . .
C44 C43 H43B 109.8 . .
H43A C43 H43B 108.3 . .
C45 C44 C43 117(2) . .
C43 C44 C45A 110(3) . .
C45 C44 H44A 108.1 . .
C43 C44 H44A 108.1 . .
C45 C44 H44B 108.1 . .
C43 C44 H44B 108.1 . .
H44A C44 H44B 107.3 . .
C43 C44 H44C 109.6 . .
C45A C44 H44C 109.6 . .
C43 C44 H44D 109.6 . .
C45A C44 H44D 109.6 . .
H44C C44 H44D 108.1 . .
C46 C45 C44 118(3) . .
C46 C45 H45A 107.7 . .
C44 C45 H45A 107.7 . .
C46 C45 H45B 107.7 . .
C44 C45 H45B 107.7 . .
H45A C45 H45B 107.1 . .
C45 C46 C47 124(3) . .
C45 C46 H46A 106.4 . .
C47 C46 H46A 106.4 . .
C45 C46 H46B 106.4 . .
C47 C46 H46B 106.4 . .
H46A C46 H46B 106.4 . .
C44 C45A C46A 102(5) . .
C44 C45A H45C 111.3 . .
C46A C45A H45C 111.3 . .
C44 C45A H45D 111.3 . .
C46A C45A H45D 111.3 . .
H45C C45A H45D 109.2 . .
C47 C46A C45A 104(5) . .
C47 C46A H46C 111.0 . .
C45A C46A H46C 111.0 . .
C47 C46A H46D 111.0 . .
C45A C46A H46D 111.0 . .
H46C C46A H46D 109.0 . .
C46 C47 H47A 109.5 . .
C46 C47 H47B 109.5 . .
H47A C47 H47B 109.5 . .
C46 C47 H47C 109.5 . .
H47A C47 H47C 109.5 . .
H47B C47 H47C 109.5 . .
C46A C47 H47D 109.5 . .
C46A C47 H47E 109.5 . .
H47D C47 H47E 109.5 . .
C46A C47 H47F 109.5 . .
H47D C47 H47F 109.5 . .
H47E C47 H47F 109.5 . .
N41 C48 C49 112.0(17) . .
N41 C48 H48A 109.2 . .
C49 C48 H48A 109.2 . .
N41 C48 H48B 109.2 . .
C49 C48 H48B 109.2 . .
H48A C48 H48B 107.9 . .
C48 C49 C50 116.7(19) . .
C48 C49 H49A 108.1 . .
C50 C49 H49A 108.1 . .
C48 C49 H49B 108.1 . .
C50 C49 H49B 108.1 . .
H49A C49 H49B 107.3 . .
C51 C50 C49 117(2) . .
C51 C50 H50A 108.1 . .
C49 C50 H50A 108.1 . .
C51 C50 H50B 108.1 . .
C49 C50 H50B 108.1 . .
H50A C50 H50B 107.3 . .
C52 C51 C50 122(3) . .
C52 C51 H51A 106.9 . .
C50 C51 H51A 106.9 . .
C52 C51 H51B 106.9 . .
C50 C51 H51B 106.9 . .
H51A C51 H51B 106.7 . .
C51 C52 C53 113(3) . .
C51 C52 H52A 109.1 . .
C53 C52 H52A 109.1 . .
C51 C52 H52B 109.1 . .
C53 C52 H52B 109.1 . .
H52A C52 H52B 107.8 . .
C52 C53 H53A 109.5 . .
C52 C53 H53B 109.5 . .
H53A C53 H53B 109.5 . .
C52 C53 H53C 109.5 . .
H53A C53 H53C 109.5 . .
H53B C53 H53C 109.5 . .

loop_
_geom_bond_atom_site_label_1
_geom_bond_atom_site_label_2
_geom_bond_distance
_geom_bond_site_symmetry_2
Ni1 N8 2.042(12) .
Ni1 N38 2.046(12) .
Ni1 N31 2.046(15) .
Ni1 N1 2.071(14) .
Ni1 S40 2.413(5) .
Ni1 S10 2.417(5) .
S10 C10 1.681(15) .
S40 C40 1.716(16) .
N1 N2 1.358(19) .
N1 C5 1.369(19) .
N2 C3 1.32(2) .
N2 H2 0.9800 .
N8 C7 1.275(19) .
N8 N9 1.372(17) .
N9 C10 1.36(2) .
N9 H9 0.9800 .
N11 C10 1.36(2) .
N11 C18 1.46(2) .
N11 C12 1.470(19) .
N31 N32 1.362(19) .
N31 C35 1.37(2) .
N32 C33 1.34(2) .
N32 H32 0.9800 .
N38 C37 1.27(2) .
N38 N39 1.359(18) .
N39 C40 1.36(2) .
N39 H39 0.9800 .
N41 C40 1.33(2) .
N41 C48 1.43(2) .
N41 C42 1.51(2) .
C3 C4 1.34(2) .
C3 C6 1.51(2) .
C4 C5 1.37(2) .
C4 H4 0.9500 .
C5 C7 1.42(2) .
C6 H6A 0.9800 .
C6 H6B 0.9800 .
C6 H6C 0.9800 .
C7 H7 0.9500 .
C12 C13 1.47(2) .
C12 H12A 0.9900 .
C12 H12B 0.9900 .
C13 C14 1.56(2) .
C13 H13A 0.9900 .
C13 H13B 0.9900 .
C14 C15 1.56(3) .
C14 H14A 0.9900 .
C14 H14B 0.9900 .
C15 C16 1.51(3) .
C15 H15A 0.9900 .
C15 H15B 0.9900 .
C16 C17 1.52(3) .
C16 H16A 0.9900 .
C16 H16B 0.9900 .
C17 H17A 0.9800 .
C17 H17B 0.9800 .
C17 H17C 0.9800 .
C18 C19 1.57(3) .
C18 H18A 0.9900 .
C18 H18B 0.9900 .
C19 C20 1.48(2) .
C19 H19A 0.9900 .
C19 H19B 0.9900 .
C20 C21 1.50(3) .
C20 H20A 0.9900 .
C20 H20B 0.9900 .
C21 C22 1.52(3) .
C21 H21A 0.9900 .
C21 H21B 0.9900 .
C22 C23A 1.29(7) .
C22 C23 1.34(6) .
C22 H22A 0.9900 .
C22 H22B 0.9900 .
C22 H22C 0.9900 .
C22 H22D 0.9900 .
C23 H23A 0.9800 .
C23 H23B 0.9800 .
C23 H23C 0.9800 .
C23A H23D 0.9800 .
C23A H23E 0.9800 .
C23A H23F 0.9800 .
C33 C34 1.34(2) .
C33 C36 1.50(2) .
C34 C35 1.37(2) .
C34 H34 0.9500 .
C35 C37 1.47(2) .
C36 H36A 0.9800 .
C36 H36B 0.9800 .
C36 H36C 0.9800 .
C37 H37 0.9500 .
C42 C43 1.52(3) .
C42 H42A 0.9900 .
C42 H42B 0.9900 .
C43 C44 1.52(2) .
C43 H43A 0.9900 .
C43 H43B 0.9900 .
C44 C45 1.43(3) .
C44 C45A 1.61(8) .
C44 H44A 0.9900 .
C44 H44B 0.9900 .
C44 H44C 0.9900 .
C44 H44D 0.9900 .
C45 C46 1.43(4) .
C45 H45A 0.9900 .
C45 H45B 0.9900 .
C46 C47 1.51(4) .
C46 H46A 0.9900 .
C46 H46B 0.9900 .
C45A C46A 1.66(11) .
C45A H45C 0.9900 .
C45A H45D 0.9900 .
C46A C47 1.54(7) .
C46A H46C 0.9900 .
C46A H46D 0.9900 .
C47 H47A 0.9800 .
C47 H47B 0.9800 .
C47 H47C 0.9800 .
C47 H47D 0.9800 .
C47 H47E 0.9800 .
C47 H47F 0.9800 .
C48 C49 1.46(3) .
C48 H48A 0.9900 .
C48 H48B 0.9900 .
C49 C50 1.52(3) .
C49 H49A 0.9900 .
C49 H49B 0.9900 .
C50 C51 1.51(3) .
C50 H50A 0.9900 .
C50 H50B 0.9900 .
C51 C52 1.47(3) .
C51 H51A 0.9900 .
C51 H51B 0.9900 .
C52 C53 1.49(4) .
C52 H52A 0.9900 .
C52 H52B 0.9900 .
C53 H53A 0.9800 .
C53 H53B 0.9800 .
C53 H53C 0.9800 .

loop_
_geom_hbond_atom_site_label_D
_geom_hbond_atom_site_label_H
_geom_hbond_atom_site_label_A
_geom_hbond_distance_DH
_geom_hbond_distance_HA
_geom_hbond_distance_DA
_geom_hbond_angle_DHA
_geom_hbond_site_symmetry_A
N2 H2 O61 0.98 1.73 2.713(19) 177.8 .
N9 H9 Cl2 0.98 2.42 3.179(13) 133.6 .
N32 H32 O62 0.98 1.77 2.748(17) 175.5 .
N39 H39 Cl1 0.98 2.41 3.198(16) 136.9 1_455

loop_
_geom_torsion_atom_site_label_1
_geom_torsion_atom_site_label_2
_geom_torsion_atom_site_label_3
_geom_torsion_atom_site_label_4
_geom_torsion
_geom_torsion_site_symmetry_1
_geom_torsion_site_symmetry_2
_geom_torsion_site_symmetry_3
_geom_torsion_site_symmetry_4
C5 N1 N2 C3 -1.6(19) . . . .
Ni1 N1 N2 C3 179.2(15) . . . .
C7 N8 N9 C10 171.6(16) . . . .
Ni1 N8 N9 C10 -0.7(19) . . . .
C35 N31 N32 C33 -2.0(18) . . . .
Ni1 N31 N32 C33 -170.4(14) . . . .
C37 N38 N39 C40 176.3(15) . . . .
Ni1 N38 N39 C40 -0.4(19) . . . .
N1 N2 C3 C4 2(2) . . . .
N1 N2 C3 C6 -178.8(16) . . . .
N2 C3 C4 C5 -1(2) . . . .
C6 C3 C4 C5 179.4(19) . . . .
C3 C4 C5 N1 0(2) . . . .
C3 C4 C5 C7 -176.6(19) . . . .
N2 N1 C5 C4 0.7(19) . . . .
Ni1 N1 C5 C4 -179.8(12) . . . .
N2 N1 C5 C7 178.3(14) . . . .
Ni1 N1 C5 C7 -2.2(19) . . . .
N9 N8 C7 C5 -177.1(14) . . . .
Ni1 N8 C7 C5 -4.3(19) . . . .
C4 C5 C7 N8 -179(2) . . . .
N1 C5 C7 N8 4(2) . . . .
N8 N9 C10 N11 -177.4(14) . . . .
N8 N9 C10 S10 5(2) . . . .
C18 N11 C10 N9 167.4(16) . . . .
C12 N11 C10 N9 -10(2) . . . .
C18 N11 C10 S10 -15(2) . . . .
C12 N11 C10 S10 168.1(14) . . . .
Ni1 S10 C10 N9 -5.6(16) . . . .
Ni1 S10 C10 N11 176.9(15) . . . .
C10 N11 C12 C13 -81(2) . . . .
C18 N11 C12 C13 102.3(18) . . . .
N11 C12 C13 C14 171.0(14) . . . .
C12 C13 C14 C15 -179.1(16) . . . .
C13 C14 C15 C16 170.5(16) . . . .
C14 C15 C16 C17 178.4(17) . . . .
C10 N11 C18 C19 -103.4(18) . . . .
C12 N11 C18 C19 74(2) . . . .
N11 C18 C19 C20 169.9(16) . . . .
C18 C19 C20 C21 176.2(17) . . . .
C19 C20 C21 C22 173(2) . . . .
C20 C21 C22 C23A -42(7) . . . .
C20 C21 C22 C23 40(5) . . . .
N31 N32 C33 C34 2.4(19) . . . .
N31 N32 C33 C36 -177.6(15) . . . .
N32 C33 C34 C35 -1.7(19) . . . .
C36 C33 C34 C35 178.3(19) . . . .
N32 N31 C35 C34 0.8(18) . . . .
Ni1 N31 C35 C34 172.9(11) . . . .
N32 N31 C35 C37 -180.0(13) . . . .
Ni1 N31 C35 C37 -7.9(18) . . . .
C33 C34 C35 N31 1(2) . . . .
C33 C34 C35 C37 -178.4(19) . . . .
N39 N38 C37 C35 -178.3(13) . . . .
Ni1 N38 C37 C35 -2(2) . . . .
N31 C35 C37 N38 6(2) . . . .
C34 C35 C37 N38 -174.9(19) . . . .
C48 N41 C40 N39 179.4(16) . . . .
C42 N41 C40 N39 3(2) . . . .
C48 N41 C40 S40 -3(2) . . . .
C42 N41 C40 S40 -179.5(13) . . . .
N38 N39 C40 N41 -175.1(14) . . . .
N38 N39 C40 S40 8(2) . . . .
Ni1 S40 C40 N41 173.4(13) . . . .
Ni1 S40 C40 N39 -9.3(14) . . . .
C40 N41 C42 C43 -83(2) . . . .
C48 N41 C42 C43 100(2) . . . .
N41 C42 C43 C44 -172.0(18) . . . .
C42 C43 C44 C45 169(2) . . . .
C42 C43 C44 C45A -146(3) . . . .
C43 C44 C45 C46 59(4) . . . .
C44 C45 C46 C47 179(3) . . . .
C43 C44 C45A C46A -76(5) . . . .
C44 C45A C46A C47 -171(4) . . . .
C40 N41 C48 C49 -87(2) . . . .
C42 N41 C48 C49 89.6(18) . . . .
N41 C48 C49 C50 174.6(16) . . . .
C48 C49 C50 C51 176.0(18) . . . .
C49 C50 C51 C52 163(2) . . . .
C50 C51 C52 C53 -179(2) . . . .
